data_4121600
loop_
_publ_author_name
'Elsaidi, Sameh K.'
'Mohamed, Mona H.'
'Wojtas, Lukasz'
'Chanthapally, Anjana'
'Pham, Tony'
'Space, Brian'
'Vittal, Jagadese J.'
'Zaworotko, Michael J.'

_publ_section_title
;
 Putting the Squeeze on CH4 and CO2 through Control over Interpenetration
 in Diamondoid Nets.
;
_journal_issue 13
_journal_name_full 'Journal of the American Chemical Society'
_journal_page_first 5072
_journal_page_last 5077
_journal_paper_doi 10.1021/ja500005k
_journal_volume 136
_journal_year 2014
_chemical_formula_sum 'C16 H12 Co N2 O4'
_chemical_formula_weight 355.21
_chemical_name_systematic
; 
 ? 
;
_space_group_IT_number 9
_symmetry_cell_setting monoclinic
_symmetry_space_group_name_Hall 'C -2yc'
_symmetry_space_group_name_H-M 'C 1 c 1'
_atom_sites_solution_hydrogens geom
_atom_sites_solution_primary direct
_atom_sites_solution_secondary difmap
_audit_creation_method SHELXL-97
_cell_angle_alpha 90.00
_cell_angle_beta 130.693(2)
_cell_angle_gamma 90.00
_cell_formula_units_Z 4
_cell_length_a 11.6910(4)
_cell_length_b 21.0101(6)
_cell_length_c 8.5286(2)
_cell_measurement_temperature 228(2)
_cell_volume 1588.36(9)
_computing_cell_refinement 'APEX2 (Bruker, 2010); SAINT (Bruker, 2009)'
_computing_data_collection 'APEX2 (Bruker, 2010)'
_computing_data_reduction 'SAINT (Bruker, 2009);XPREP(Sheldrick,2008)'
_computing_publication_material 'OLEX2 (Dolomanov,2009)'
_computing_structure_refinement 'SHELXTL (Sheldrick, 2008), OLEX2 (2009)'
_computing_structure_solution 'SHELXS-97 (Sheldrick, 2008)'
_diffrn_ambient_temperature 228(2)
_diffrn_measured_fraction_theta_full 0.979
_diffrn_measured_fraction_theta_max 0.961
_diffrn_measurement_device_type 'BRUKER SMART APEXII CCD'
_diffrn_measurement_method 'omega scans'
_diffrn_radiation_monochromator graphite
_diffrn_radiation_source 'fine-focus sealed tube'
_diffrn_radiation_type CuK\a
_diffrn_radiation_wavelength 1.54178
_diffrn_reflns_av_R_equivalents 0.0335
_diffrn_reflns_av_sigmaI/netI 0.0412
_diffrn_reflns_limit_h_max 13
_diffrn_reflns_limit_h_min -11
_diffrn_reflns_limit_k_max 24
_diffrn_reflns_limit_k_min -25
_diffrn_reflns_limit_l_max 10
_diffrn_reflns_limit_l_min -10
_diffrn_reflns_number 5482
_diffrn_reflns_theta_full 66.60
_diffrn_reflns_theta_max 68.40
_diffrn_reflns_theta_min 4.21
_exptl_absorpt_coefficient_mu 8.665
_exptl_absorpt_correction_T_max 0.3564
_exptl_absorpt_correction_T_min 0.2515
_exptl_absorpt_correction_type multi-scan
_exptl_absorpt_process_details 'SADABS; (Sheldrick, 2003)'
_exptl_crystal_colour red
_exptl_crystal_density_diffrn 1.485
_exptl_crystal_density_method 'not measured'
_exptl_crystal_description block
_exptl_crystal_F_000 724
_exptl_crystal_size_max 0.22
_exptl_crystal_size_mid 0.16
_exptl_crystal_size_min 0.15
_refine_diff_density_max 0.328
_refine_diff_density_min -0.189
_refine_diff_density_rms 0.041
_refine_ls_abs_structure_details 'Flack H D (1983), Acta Cryst. A39, 876-881'
_refine_ls_abs_structure_Flack -0.019(4)
_refine_ls_extinction_method none
_refine_ls_goodness_of_fit_ref 1.012
_refine_ls_hydrogen_treatment constr
_refine_ls_matrix_type full
_refine_ls_number_parameters 208
_refine_ls_number_reflns 2372
_refine_ls_number_restraints 2
_refine_ls_restrained_S_all 1.012
_refine_ls_R_factor_all 0.0364
_refine_ls_R_factor_gt 0.0332
_refine_ls_shift/su_max 0.001
_refine_ls_shift/su_mean 0.000
_refine_ls_structure_factor_coef Fsqd
_refine_ls_weighting_details 'calc w=1/[\s^2^(Fo^2^)+(0.0505P)^2^+0.0000P] where P=(Fo^2^+2Fc^2^)/3'
_refine_ls_weighting_scheme calc
_refine_ls_wR_factor_gt 0.0787
_refine_ls_wR_factor_ref 0.0800
_reflns_number_gt 2211
_reflns_number_total 2372
_reflns_threshold_expression >2sigma(I)
_cod_data_source_file ja500005k_si_006.cif
_cod_data_source_block dia-5i-3
_cod_original_cell_volume 1588.36(8)
_cod_original_sg_symbol_H-M Cc
_cod_database_code 4121600

loop_
_symmetry_equiv_pos_as_xyz
'x, y, z'
'x, -y, z+1/2'
'x+1/2, y+1/2, z'
'x+1/2, -y+1/2, z+1/2'

loop_
_atom_site_label
_atom_site_type_symbol
_atom_site_fract_x
_atom_site_fract_y
_atom_site_fract_z
_atom_site_U_iso_or_equiv
_atom_site_adp_type
_atom_site_occupancy
_atom_site_symmetry_multiplicity
_atom_site_calc_flag
_atom_site_refinement_flags
C1 C 0.0885(4) 0.55061(18) 0.3756(5) 0.0321(8) Uani 1 1 d .
C2 C -0.0246(4) 0.50986(18) 0.1954(5) 0.0377(8) Uani 1 1 d .
H2 H -0.0084 0.4657 0.2056 0.045 Uiso 1 1 calc R
C3 C -0.1464(4) 0.53355(18) 0.0224(5) 0.0350(8) Uani 1 1 d .
H3 H -0.1558 0.5781 0.0166 0.042 Uiso 1 1 calc R
C4 C -0.2699(4) 0.49865(18) -0.1637(5) 0.0327(7) Uani 1 1 d .
C5 C -0.3973(4) 0.53091(18) -0.3251(5) 0.0389(9) Uani 1 1 d .
H5 H -0.4038 0.5752 -0.3163 0.047 Uiso 1 1 calc R
C6 C -0.5153(4) 0.49854(18) -0.4996(5) 0.0368(8) Uani 1 1 d .
H6 H -0.6011 0.5216 -0.6073 0.044 Uiso 1 1 calc R
C7 C -0.3894(4) 0.40411(18) -0.3677(6) 0.0378(9) Uani 1 1 d .
H7 H -0.3852 0.3600 -0.3819 0.045 Uiso 1 1 calc R
C8 C -0.2670(4) 0.43348(19) -0.1877(6) 0.0419(9) Uani 1 1 d .
H8 H -0.1824 0.4094 -0.0822 0.050 Uiso 1 1 calc R
C9 C 0.4299(4) 0.69704(16) 0.6767(5) 0.0332(8) Uani 1 1 d .
C10 C 0.4968(5) 0.74700(18) 0.6326(6) 0.0372(8) Uani 1 1 d .
H10 H 0.5384 0.7841 0.7139 0.045 Uiso 1 1 calc R
C11 C 0.4974(5) 0.73912(18) 0.4802(5) 0.0379(8) Uani 1 1 d .
H11 H 0.4537 0.7013 0.4034 0.045 Uiso 1 1 calc R
C12 C 0.5587(4) 0.78262(18) 0.4169(5) 0.0344(8) Uani 1 1 d .
C13 C 0.6485(4) 0.83536(16) 0.5308(5) 0.0334(8) Uani 1 1 d .
H13 H 0.6671 0.8473 0.6519 0.040 Uiso 1 1 calc R
C14 C 0.7096(4) 0.86981(16) 0.4628(5) 0.0297(7) Uani 1 1 d .
H14 H 0.7718 0.9047 0.5425 0.036 Uiso 1 1 calc R
C15 C 0.5931(5) 0.80695(18) 0.1754(5) 0.0395(8) Uani 1 1 d .
H15 H 0.5709 0.7975 0.0503 0.047 Uiso 1 1 calc R
C16 C 0.5304(5) 0.76988(19) 0.2352(6) 0.0439(9) Uani 1 1 d .
H16 H 0.4677 0.7355 0.1518 0.053 Uiso 1 1 calc R
N1 N -0.5129(3) 0.43583(15) -0.5219(4) 0.0308(6) Uani 1 1 d .
N2 N 0.6848(3) 0.85610(14) 0.2893(4) 0.0285(6) Uani 1 1 d .
O1 O 0.2042(3) 0.52365(11) 0.5411(4) 0.0349(5) Uani 1 1 d .
O2 O 0.0713(3) 0.60904(11) 0.3675(4) 0.0370(6) Uani 1 1 d .
O3 O 0.3812(3) 0.64619(13) 0.5735(4) 0.0390(6) Uani 1 1 d .
O4 O 0.4229(3) 0.70649(13) 0.8140(4) 0.0454(7) Uani 1 1 d .
Co1 Co 0.30096(5) 0.60605(2) 0.70282(5) 0.02412(13) Uani 1 1 d .

loop_
_atom_site_aniso_label
_atom_site_aniso_U_11
_atom_site_aniso_U_22
_atom_site_aniso_U_33
_atom_site_aniso_U_23
_atom_site_aniso_U_13
_atom_site_aniso_U_12
C1 0.0272(18) 0.035(2) 0.0269(17) -0.0018(14) 0.0145(14) -0.0005(14)
C2 0.0315(18) 0.0315(19) 0.0315(18) -0.0064(14) 0.0124(15) 0.0011(14)
C3 0.0343(19) 0.034(2) 0.0270(16) -0.0038(14) 0.0158(15) 0.0003(15)
C4 0.0262(18) 0.0393(18) 0.0261(17) -0.0006(14) 0.0142(15) 0.0016(14)
C5 0.0346(19) 0.0361(19) 0.0287(17) -0.0065(14) 0.0130(15) 0.0041(15)
C6 0.0318(19) 0.038(2) 0.0251(16) 0.0005(13) 0.0116(15) 0.0062(14)
C7 0.0340(19) 0.0337(19) 0.0274(17) -0.0001(14) 0.0120(15) 0.0003(15)
C8 0.0318(19) 0.038(2) 0.0294(18) 0.0045(15) 0.0084(15) 0.0056(16)
C9 0.0312(17) 0.0314(18) 0.0326(17) 0.0032(14) 0.0189(15) -0.0019(14)
C10 0.0466(19) 0.0330(18) 0.0325(17) -0.0037(14) 0.0260(15) -0.0087(15)
C11 0.045(2) 0.036(2) 0.0342(18) -0.0090(15) 0.0268(16) -0.0128(16)
C12 0.0403(19) 0.0354(19) 0.0314(17) -0.0018(14) 0.0251(15) -0.0048(15)
C13 0.042(2) 0.0361(18) 0.0253(15) -0.0016(13) 0.0235(15) -0.0009(14)
C14 0.0331(17) 0.0281(16) 0.0249(15) -0.0037(12) 0.0176(13) -0.0021(13)
C15 0.050(2) 0.042(2) 0.0316(17) -0.0096(15) 0.0284(17) -0.0131(17)
C16 0.060(2) 0.039(2) 0.0373(19) -0.0146(15) 0.0338(19) -0.0209(18)
N1 0.0250(14) 0.0400(17) 0.0196(13) -0.0005(11) 0.0111(12) -0.0009(12)
N2 0.0326(15) 0.0269(14) 0.0255(13) 0.0008(10) 0.0188(12) -0.0005(11)
O1 0.0291(12) 0.0285(11) 0.0248(11) -0.0027(9) 0.0078(9) -0.0005(9)
O2 0.0358(14) 0.0315(14) 0.0254(12) -0.0018(9) 0.0120(11) 0.0034(10)
O3 0.0484(16) 0.0372(14) 0.0352(13) -0.0058(11) 0.0289(12) -0.0099(11)
O4 0.0681(19) 0.0374(15) 0.0476(15) -0.0082(11) 0.0452(14) -0.0119(12)
Co1 0.0247(2) 0.0258(2) 0.0181(2) -0.0012(2) 0.01226(17) -0.0005(2)

loop_
_atom_type_symbol
_atom_type_description
_atom_type_scat_dispersion_real
_atom_type_scat_dispersion_imag
_atom_type_scat_source
C C 0.0181 0.0091 'International Tables Vol C Tables 4.2.6.8 and 6.1.1.4'
H H 0.0000 0.0000 'International Tables Vol C Tables 4.2.6.8 and 6.1.1.4'
Co Co -2.3653 3.6143 'International Tables Vol C Tables 4.2.6.8 and 6.1.1.4'
N N 0.0311 0.0180 'International Tables Vol C Tables 4.2.6.8 and 6.1.1.4'
O O 0.0492 0.0322 'International Tables Vol C Tables 4.2.6.8 and 6.1.1.4'

loop_
_geom_angle_atom_site_label_1
_geom_angle_atom_site_label_2
_geom_angle_atom_site_label_3
_geom_angle
_geom_angle_site_symmetry_1
_geom_angle_site_symmetry_3
O2 C1 O1 121.0(3) . .
O2 C1 C2 120.8(3) . .
O1 C1 C2 118.2(3) . .
O2 C1 Co1 66.94(18) . .
O1 C1 Co1 54.03(16) . .
C2 C1 Co1 172.2(3) . .
C3 C2 C1 121.9(3) . .
C3 C2 H2 119.0 . .
C1 C2 H2 119.0 . .
C2 C3 C4 127.5(4) . .
C2 C3 H3 116.2 . .
C4 C3 H3 116.2 . .
C5 C4 C8 116.9(3) . .
C5 C4 C3 119.7(4) . .
C8 C4 C3 123.4(4) . .
C4 C5 C6 120.3(4) . .
C4 C5 H5 119.8 . .
C6 C5 H5 119.8 . .
N1 C6 C5 122.8(3) . .
N1 C6 H6 118.6 . .
C5 C6 H6 118.6 . .
N1 C7 C8 122.8(3) . .
N1 C7 H7 118.6 . .
C8 C7 H7 118.6 . .
C7 C8 C4 119.7(3) . .
C7 C8 H8 120.1 . .
C4 C8 H8 120.1 . .
O4 C9 O3 121.1(3) . .
O4 C9 C10 119.5(3) . .
O3 C9 C10 119.4(3) . .
C11 C10 C9 120.1(3) . .
C11 C10 H10 120.0 . .
C9 C10 H10 120.0 . .
C10 C11 C12 127.2(3) . .
C10 C11 H11 116.4 . .
C12 C11 H11 116.4 . .
C16 C12 C13 117.1(3) . .
C16 C12 C11 118.4(3) . .
C13 C12 C11 124.5(3) . .
C14 C13 C12 118.9(3) . .
C14 C13 H13 120.5 . .
C12 C13 H13 120.5 . .
N2 C14 C13 123.5(3) . .
N2 C14 H14 118.3 . .
C13 C14 H14 118.3 . .
N2 C15 C16 122.3(3) . .
N2 C15 H15 118.8 . .
C16 C15 H15 118.8 . .
C15 C16 C12 120.7(3) . .
C15 C16 H16 119.7 . .
C12 C16 H16 119.7 . .
C6 N1 C7 117.6(3) . .
C6 N1 Co1 118.2(2) . 2_463
C7 N1 Co1 124.2(3) . 2_463
C14 N2 C15 117.4(3) . .
C14 N2 Co1 126.0(2) . 4_564
C15 N2 Co1 115.8(2) . 4_564
C1 O1 Co1 95.2(2) . .
C1 O2 Co1 83.63(19) . .
C9 O3 Co1 97.5(2) . .
C9 O4 Co1 82.7(2) . .
O1 Co1 O3 103.52(11) . .
O1 Co1 N2 111.25(11) . 4_465
O3 Co1 N2 132.12(10) . 4_465
O1 Co1 N1 96.61(11) . 2_666
O3 Co1 N1 105.82(12) . 2_666
N2 Co1 N1 101.84(11) 4_465 2_666
O1 Co1 O2 60.16(9) . .
O3 Co1 O2 83.84(11) . .
N2 Co1 O2 85.90(10) 4_465 .
N1 Co1 O2 156.62(11) 2_666 .
O1 Co1 O4 162.08(10) . .
O3 Co1 O4 58.65(10) . .
N2 Co1 O4 83.05(11) 4_465 .
N1 Co1 O4 90.64(12) 2_666 .
O2 Co1 O4 112.32(10) . .
O1 Co1 C1 30.73(11) . .
O3 Co1 C1 93.53(11) . .
N2 Co1 C1 99.81(12) 4_465 .
N1 Co1 C1 127.32(11) 2_666 .
O2 Co1 C1 29.43(10) . .
O4 Co1 C1 139.49(11) . .

loop_
_geom_bond_atom_site_label_1
_geom_bond_atom_site_label_2
_geom_bond_distance
_geom_bond_site_symmetry_2
C1 O2 1.239(4) .
C1 O1 1.285(4) .
C1 C2 1.481(5) .
C1 Co1 2.505(3) .
C2 C3 1.309(5) .
C2 H2 0.9400 .
C3 C4 1.467(5) .
C3 H3 0.9400 .
C4 C5 1.378(5) .
C4 C8 1.388(5) .
C5 C6 1.380(5) .
C5 H5 0.9400 .
C6 N1 1.334(5) .
C6 H6 0.9400 .
C7 N1 1.335(5) .
C7 C8 1.386(5) .
C7 H7 0.9400 .
C8 H8 0.9400 .
C9 O4 1.243(5) .
C9 O3 1.260(5) .
C9 C10 1.496(5) .
C10 C11 1.315(5) .
C10 H10 0.9400 .
C11 C12 1.464(5) .
C11 H11 0.9400 .
C12 C16 1.384(5) .
C12 C13 1.394(5) .
C13 C14 1.382(5) .
C13 H13 0.9400 .
C14 N2 1.341(4) .
C14 H14 0.9400 .
C15 N2 1.342(5) .
C15 C16 1.375(5) .
C15 H15 0.9400 .
C16 H16 0.9400 .
N1 Co1 2.088(3) 2_463
N2 Co1 2.080(3) 4_564
O1 Co1 2.036(2) .
O2 Co1 2.319(2) .
O3 Co1 2.039(3) .
O4 Co1 2.371(3) .
Co1 N2 2.080(3) 4_465
Co1 N1 2.088(3) 2_666
